data_7700426
loop_
_publ_author_name
'Tezgerevska, Tina'
'Rousset, Elodie'
'Gable, Robert W.'
'Jameson, Guy N. L.'
'Sa\~nudo, E Carolina'
'Starikova, Alyona'
'Boskovic, Colette'

_publ_section_title
;
 Valence tautomerism and spin crossover in pyridinophane-cobalt-dioxolene
 complexes: an experimental and computational study.
;
_journal_issue 31
_journal_name_full 'Dalton transactions (Cambridge, England : 2003)'
_journal_page_first 11674
_journal_page_last 11689
_journal_paper_doi 10.1039/c9dt02372k
_journal_volume 48
_journal_year 2019
_chemical_formula_moiety 'C34 H48 Fe N4 O2, 2(C H4 O), C24 H20 B'
_chemical_formula_sum 'C60 H76 B Fe N4 O4'
_chemical_formula_weight 983.90
_space_group_crystal_system monoclinic
_space_group_IT_number 14
_space_group_name_Hall '-P 2yn'
_space_group_name_H-M_alt 'P 1 21/n 1'
_symmetry_space_group_name_Hall '-P 2yn'
_symmetry_space_group_name_H-M 'P 1 21/n 1'
_atom_sites_solution_hydrogens geom
_audit_creation_date 2018-09-04
_audit_creation_method
;
Olex2 1.2
(compiled 2018.05.29 svn.r3508 for OlexSys, GUI svn.r5506)
;
_audit_update_record
;
2019-03-29 deposited with the CCDC.    2019-07-02 downloaded from the CCDC.
;
_cell_angle_alpha 90
_cell_angle_beta 114.96(3)
_cell_angle_gamma 90
_cell_formula_units_Z 4
_cell_length_a 20.520(4)
_cell_length_b 13.190(3)
_cell_length_c 22.390(5)
_cell_measurement_reflns_used 4547
_cell_measurement_temperature 100(2)
_cell_measurement_theta_max 32.032
_cell_measurement_theta_min 0.407
_cell_volume 5494(2)
_computing_cell_refinement 'XDS (Kabsch, 1993)'
_computing_data_collection 'BluIce (McPhillips, 2002)'
_computing_data_reduction 'XDS (Kabsch, 1993)'
_computing_molecular_graphics 'Olex2 (Dolomanov et al., 2009)'
_computing_publication_material 'Olex2 (Dolomanov et al., 2009)'
_computing_structure_refinement 'ShelXL (Sheldrick, 2015)'
_computing_structure_solution 'ShelXT (Sheldrick, 2008)'
_diffrn_ambient_temperature 100(2)
_diffrn_measured_fraction_theta_full 0.996
_diffrn_measured_fraction_theta_max 0.854
_diffrn_measurement_device_type 'ADSC Quantum 210r'
_diffrn_measurement_method 'Phi Scan'
_diffrn_radiation_monochromator 'Silicon Double Crystal'
_diffrn_radiation_type Synchrotron
_diffrn_radiation_wavelength 0.71073
_diffrn_reflns_av_R_equivalents 0.0502
_diffrn_reflns_av_unetI/netI 0.0243
_diffrn_reflns_Laue_measured_fraction_full 0.996
_diffrn_reflns_Laue_measured_fraction_max 0.854
_diffrn_reflns_limit_h_max 29
_diffrn_reflns_limit_h_min -29
_diffrn_reflns_limit_k_max 19
_diffrn_reflns_limit_k_min -19
_diffrn_reflns_limit_l_max 33
_diffrn_reflns_limit_l_min -33
_diffrn_reflns_number 201292
_diffrn_reflns_point_group_measured_fraction_full 0.996
_diffrn_reflns_point_group_measured_fraction_max 0.854
_diffrn_reflns_theta_full 25.242
_diffrn_reflns_theta_max 31.894
_diffrn_reflns_theta_min 1.130
_diffrn_source 'MX1 Beamline Australian Synchrotron'
_exptl_absorpt_coefficient_mu 0.323
_exptl_absorpt_correction_type multi-scan
_exptl_absorpt_process_details
;
XDS was used for absorption correction. 
No further details are reported by XDS.
;
_exptl_crystal_colour blue
_exptl_crystal_colour_primary blue
_exptl_crystal_density_diffrn 1.189
_exptl_crystal_description plate
_exptl_crystal_F_000 2108
_exptl_crystal_preparation 'Magnetic properties'
_exptl_crystal_recrystallization_method 'Re-crystallisation from solvent: dichloromethane, methanol'
_exptl_crystal_size_max 0.172
_exptl_crystal_size_mid 0.122
_exptl_crystal_size_min 0.011
_exptl_transmission_factor_max 'not given by XDS'
_exptl_transmission_factor_min 'not given by XDS'
_refine_diff_density_max 1.188
_refine_diff_density_min -1.098
_refine_diff_density_rms 0.073
_refine_ls_extinction_method none
_refine_ls_goodness_of_fit_ref 1.044
_refine_ls_hydrogen_treatment constr
_refine_ls_matrix_type full
_refine_ls_number_parameters 660
_refine_ls_number_reflns 16183
_refine_ls_number_restraints 12
_refine_ls_restrained_S_all 1.044
_refine_ls_R_factor_all 0.0813
_refine_ls_R_factor_gt 0.0688
_refine_ls_shift/su_max 0.002
_refine_ls_shift/su_mean 0.000
_refine_ls_structure_factor_coef Fsqd
_refine_ls_weighting_details 'w=1/[\s^2^(Fo^2^)+(0.1218P)^2^+3.1313P] where P=(Fo^2^+2Fc^2^)/3'
_refine_ls_weighting_scheme calc
_refine_ls_wR_factor_gt 0.2010
_refine_ls_wR_factor_ref 0.2124
_reflns_Friedel_coverage 0.000
_reflns_number_gt 13079
_reflns_number_total 16183
_reflns_threshold_expression 'I > 2\s(I)'
_cod_data_source_file c9dt02372k3.cif
_cod_data_source_block 4-fe
_cod_depositor_comments 'Adding full bibliography for 7700424--7700427.cif.'
_cod_database_code 7700426
_shelx_shelxl_version_number 2016/6
_shelx_space_group_comment
;
The symmetry employed for this shelxl refinement is uniquely defined
by the following loop, which should always be used as a source of
symmetry information in preference to the above space-group names.
They are only intended as comments.
;
_olex2_refinement_description
;
1. Fixed Uiso
 At 1.2 times of:
  All C(H) groups, All C(H,H) groups
 At 1.5 times of:
  All C(H,H,H) groups, All O(H) groups
2. Restrained distances
 C11-C12 = C11-C13 = C11-C14 = C11-C12A = C11-C13A = C11-C14A
 1.53588 with sigma of 0.001
 C12-C13 = C13-C14 = C14-C12 = C12A-C13A = C13A-C14A = C14A-C12A
 2.49113 with sigma of 0.001
3. Uiso/Uaniso restraints and constraints
Uanis(C12) = Uanis(C12A)
Uanis(C13) = Uanis(C13A)
Uanis(C14) = Uanis(C14A)
4. Others
 Sof(C12A)=Sof(H12D)=Sof(H12E)=Sof(H12F)=Sof(C13A)=Sof(H13D)=Sof(H13E)=
 Sof(H13F)=Sof(C14A)=Sof(H14D)=Sof(H14E)=Sof(H14F)=1-FVAR(1)
 Sof(C12)=Sof(H12A)=Sof(H12B)=Sof(H12C)=Sof(C13)=Sof(H13A)=Sof(H13B)=Sof(H13C)=
 Sof(C14)=Sof(H14A)=Sof(H14B)=Sof(H14C)=FVAR(1)
5.a Ternary CH refined with riding coordinates:
 C29(H29), C32(H32)
5.b Secondary CH2 refined with riding coordinates:
 C15(H15A,H15B), C21(H21A,H21B), C22(H22A,H22B), C28(H28A,H28B)
5.c Aromatic/amide H refined with riding coordinates:
 C4(H4), C6(H6), C17(H17), C18(H18), C19(H19), C24(H24), C25(H25), C26(H26),
 C36(H36), C37(H37), C38(H38), C39(H39), C40(H40), C42(H42), C43(H43), C44(H44),
  C45(H45), C46(H46), C48(H48), C49(H49), C50(H50), C51(H51), C52(H52),
 C54(H54), C55(H55), C56(H56), C57(H57), C58(H58)
5.d Idealised Me refined as rotating group:
 C8(H8A,H8B,H8C), C9(H9A,H9B,H9C), C10(H10A,H10B,H10C), C30(H30A,H30B,H30C),
 C31(H31A,H31B,H31C), C33(H33A,H33B,H33C), C34(H34A,H34B,H34C), C12(H12A,H12B,
 H12C), C13(H13A,H13B,H13C), C14(H14A,H14B,H14C), C12A(H12D,H12E,H12F),
 C13A(H13D,H13E,H13F), C14A(H14D,H14E,H14F), C59(H59A,H59B,H59C), C60(H60A,H60B,
 H60C)
5.e Idealised tetrahedral OH refined as rotating group:
 O3(H3), O4(H4A)
;
_olex2_submission_special_instructions 'No special instructions were received'

loop_
_space_group_symop_operation_xyz
'x, y, z'
'-x+1/2, y+1/2, -z+1/2'
'-x, -y, -z'
'x-1/2, -y-1/2, z-1/2'

loop_
_atom_site_label
_atom_site_type_symbol
_atom_site_fract_x
_atom_site_fract_y
_atom_site_fract_z
_atom_site_U_iso_or_equiv
_atom_site_adp_type
_atom_site_occupancy
_atom_site_site_symmetry_order
_atom_site_calc_flag
_atom_site_refinement_flags_posn
_atom_site_refinement_flags_occupancy
_atom_site_disorder_assembly
_atom_site_disorder_group
Fe1 Fe 0.55395(2) 0.27964(2) 0.74549(2) 0.03619(10) Uani 1 1 d . . . .
O1 O 0.61656(9) 0.33491(11) 0.70836(9) 0.0425(3) Uani 1 1 d . . . .
O2 O 0.56309(9) 0.15656(11) 0.70464(8) 0.0428(3) Uani 1 1 d . . . .
N2 N 0.46123(10) 0.37958(15) 0.68164(9) 0.0413(4) Uani 1 1 d . . . .
N3 N 0.46953(10) 0.22090(13) 0.76223(9) 0.0378(3) Uani 1 1 d . . . .
N4 N 0.55707(9) 0.39792(12) 0.80775(9) 0.0366(3) Uani 1 1 d . . . .
C1 C 0.63224(11) 0.26472(15) 0.67192(11) 0.0384(4) Uani 1 1 d . . . .
C2 C 0.60319(12) 0.16689(15) 0.67004(11) 0.0393(4) Uani 1 1 d . . . .
C3 C 0.61580(13) 0.08909(16) 0.63390(12) 0.0437(4) Uani 1 1 d . . . .
C4 C 0.65709(13) 0.11388(17) 0.59963(12) 0.0447(5) Uani 1 1 d . . . .
H4 H 0.665532 0.063595 0.574643 0.054 Uiso 1 1 calc R . . .
C5 C 0.68622(12) 0.20979(17) 0.60091(11) 0.0422(4) Uani 1 1 d . . . .
C6 C 0.67368(12) 0.28587(16) 0.63803(12) 0.0415(4) Uani 1 1 d . . . .
H6 H 0.692955 0.350258 0.640025 0.050 Uiso 1 1 calc R . . .
C7 C 0.58650(17) -0.01893(17) 0.63325(14) 0.0540(6) Uani 1 1 d . . . .
C8 C 0.62094(19) -0.06353(19) 0.70245(15) 0.0609(7) Uani 1 1 d . . . .
H8A H 0.671971 -0.068392 0.716531 0.091 Uiso 1 1 calc GR . . .
H8B H 0.601538 -0.129824 0.702243 0.091 Uiso 1 1 calc GR . . .
H8C H 0.610992 -0.020462 0.732167 0.091 Uiso 1 1 calc GR . . .
C9 C 0.50471(19) -0.0173(2) 0.60929(18) 0.0717(8) Uani 1 1 d . . . .
H9A H 0.492652 0.018099 0.640719 0.108 Uiso 1 1 calc GR . . .
H9B H 0.487017 -0.085579 0.604628 0.108 Uiso 1 1 calc GR . . .
H9C H 0.483190 0.016564 0.567492 0.108 Uiso 1 1 calc GR . . .
C10 C 0.6045(3) -0.0889(2) 0.58683(19) 0.0823(11) Uani 1 1 d . . . .
H10A H 0.585566 -0.059952 0.543452 0.123 Uiso 1 1 calc GR . . .
H10B H 0.583390 -0.154406 0.585071 0.123 Uiso 1 1 calc GR . . .
H10C H 0.655698 -0.095720 0.603168 0.123 Uiso 1 1 calc GR . . .
C11 C 0.72991(11) 0.23436(14) 0.56171(10) 0.0494(5) Uani 1 1 d D . . .
C15 C 0.60352(15) 0.27503(18) 0.89557(12) 0.0489(5) Uani 1 1 d . . . .
H15A H 0.649710 0.274152 0.933519 0.059 Uiso 1 1 calc R . . .
H15B H 0.567916 0.249362 0.909609 0.059 Uiso 1 1 calc R . . .
C16 C 0.58479(12) 0.38394(17) 0.87267(11) 0.0427(4) Uani 1 1 d . . . .
C17 C 0.58815(16) 0.4638(2) 0.91439(13) 0.0539(6) Uani 1 1 d . . . .
H17 H 0.610377 0.455720 0.959885 0.065 Uiso 1 1 calc R . . .
C18 C 0.55737(18) 0.55644(19) 0.88637(15) 0.0591(7) Uani 1 1 d . . . .
H18 H 0.559649 0.611289 0.913289 0.071 Uiso 1 1 calc R . . .
C19 C 0.52341(16) 0.56663(17) 0.81843(14) 0.0521(6) Uani 1 1 d . . . .
H19 H 0.500306 0.626673 0.799209 0.063 Uiso 1 1 calc R . . .
C20 C 0.52473(12) 0.48546(15) 0.78004(11) 0.0408(4) Uani 1 1 d . . . .
C21 C 0.48900(13) 0.48364(17) 0.70556(12) 0.0445(5) Uani 1 1 d . . . .
H21A H 0.449575 0.531758 0.689632 0.053 Uiso 1 1 calc R . . .
H21B H 0.523386 0.503429 0.688451 0.053 Uiso 1 1 calc R . . .
C22 C 0.39735(12) 0.3572(2) 0.69514(12) 0.0487(5) Uani 1 1 d . . . .
H22A H 0.354601 0.357067 0.653804 0.058 Uiso 1 1 calc R . . .
H22B H 0.392013 0.410847 0.722388 0.058 Uiso 1 1 calc R . . .
C23 C 0.40271(11) 0.25680(18) 0.72929(10) 0.0404(4) Uani 1 1 d . . . .
C24 C 0.34429(13) 0.2075(2) 0.73093(12) 0.0509(5) Uani 1 1 d . . . .
H24 H 0.298022 0.233081 0.708568 0.061 Uiso 1 1 calc R . . .
C25 C 0.35667(15) 0.1190(2) 0.76682(15) 0.0596(7) Uani 1 1 d . . . .
H25 H 0.317978 0.081945 0.766559 0.071 Uiso 1 1 calc R . . .
C26 C 0.42631(15) 0.08434(19) 0.80338(14) 0.0540(6) Uani 1 1 d . . . .
H26 H 0.434707 0.026058 0.828939 0.065 Uiso 1 1 calc R . . .
C27 C 0.48310(12) 0.13884(15) 0.80087(11) 0.0412(4) Uani 1 1 d . . . .
C28 C 0.56179(13) 0.11409(16) 0.83735(13) 0.0473(5) Uani 1 1 d . . . .
H28A H 0.571076 0.087643 0.880617 0.057 Uiso 1 1 calc R . . .
H28B H 0.574660 0.062159 0.813572 0.057 Uiso 1 1 calc R . . .
C29 C 0.68269(15) 0.1755(2) 0.85346(15) 0.0590(6) Uani 1 1 d . . . .
H29 H 0.677950 0.140628 0.813181 0.071 Uiso 1 1 calc R . . .
C30 C 0.72802(16) 0.2689(3) 0.86086(18) 0.0680(8) Uani 1 1 d . . . .
H30A H 0.732997 0.305386 0.899658 0.102 Uiso 1 1 calc GR . . .
H30B H 0.705221 0.311571 0.822913 0.102 Uiso 1 1 calc GR . . .
H30C H 0.774664 0.249201 0.864700 0.102 Uiso 1 1 calc GR . . .
C31 C 0.71878(18) 0.1028(3) 0.91045(18) 0.0738(9) Uani 1 1 d . . . .
H31A H 0.765827 0.086079 0.914065 0.111 Uiso 1 1 calc GR . . .
H31B H 0.690528 0.042197 0.902824 0.111 Uiso 1 1 calc GR . . .
H31C H 0.722832 0.134244 0.950552 0.111 Uiso 1 1 calc GR . . .
C32 C 0.44483(14) 0.3688(2) 0.60945(12) 0.0512(5) Uani 1 1 d . . . .
H32 H 0.490190 0.377437 0.605324 0.061 Uiso 1 1 calc R . . .
C33 C 0.41725(17) 0.2632(2) 0.58513(14) 0.0616(7) Uani 1 1 d . . . .
H33A H 0.451035 0.213938 0.612581 0.092 Uiso 1 1 calc GR . . .
H33B H 0.411521 0.255605 0.540540 0.092 Uiso 1 1 calc GR . . .
H33C H 0.371742 0.253277 0.586866 0.092 Uiso 1 1 calc GR . . .
C34 C 0.39226(17) 0.4493(3) 0.56549(15) 0.0670(8) Uani 1 1 d . . . .
H34A H 0.346400 0.440878 0.566789 0.100 Uiso 1 1 calc GR . . .
H34B H 0.386846 0.441477 0.521006 0.100 Uiso 1 1 calc GR . . .
H34C H 0.410685 0.515654 0.581220 0.100 Uiso 1 1 calc GR . . .
N1 N 0.60687(10) 0.20607(14) 0.84452(11) 0.0449(4) Uani 1 1 d . . . .
C12 C 0.80363(14) 0.2783(2) 0.60716(15) 0.0572(7) Uani 0.870(4) 1 d D P A 1
H12A H 0.797081 0.336660 0.629654 0.086 Uiso 0.870(4) 1 calc GR P A 1
H12B H 0.828950 0.297632 0.581376 0.086 Uiso 0.870(4) 1 calc GR P A 1
H12C H 0.830918 0.228009 0.638859 0.086 Uiso 0.870(4) 1 calc GR P A 1
C13 C 0.74197(17) 0.1410(2) 0.52667(15) 0.0690(10) Uani 0.870(4) 1 d D P A 1
H13A H 0.696641 0.117824 0.493862 0.104 Uiso 0.870(4) 1 calc GR P A 1
H13B H 0.763868 0.088048 0.558256 0.104 Uiso 0.870(4) 1 calc GR P A 1
H13C H 0.772941 0.158731 0.505982 0.104 Uiso 0.870(4) 1 calc GR P A 1
C14 C 0.68893(16) 0.3144(2) 0.50947(14) 0.0656(9) Uani 0.870(4) 1 d D P A 1
H14A H 0.645054 0.285504 0.477665 0.098 Uiso 0.870(4) 1 calc GR P A 1
H14B H 0.718090 0.336180 0.487789 0.098 Uiso 0.870(4) 1 calc GR P A 1
H14C H 0.678040 0.371397 0.530306 0.098 Uiso 0.870(4) 1 calc GR P A 1
C12A C 0.7684(7) 0.3374(5) 0.5762(7) 0.0572(7) Uani 0.130(4) 1 d D P A 2
H12D H 0.805659 0.337431 0.620242 0.086 Uiso 0.130(4) 1 calc GR P A 2
H12E H 0.734444 0.390119 0.571787 0.086 Uiso 0.130(4) 1 calc GR P A 2
H12F H 0.789140 0.348910 0.545530 0.086 Uiso 0.130(4) 1 calc GR P A 2
C13A C 0.7861(6) 0.1509(7) 0.5729(8) 0.0690(10) Uani 0.130(4) 1 d D P A 2
H13D H 0.764735 0.085819 0.571844 0.104 Uiso 0.130(4) 1 calc GR P A 2
H13E H 0.825864 0.160619 0.614998 0.104 Uiso 0.130(4) 1 calc GR P A 2
H13F H 0.802816 0.154215 0.538844 0.104 Uiso 0.130(4) 1 calc GR P A 2
C14A C 0.6760(7) 0.2323(11) 0.4889(3) 0.0656(9) Uani 0.130(4) 1 d D P A 2
H14D H 0.631208 0.261026 0.484376 0.098 Uiso 0.130(4) 1 calc GR P A 2
H14E H 0.668492 0.163501 0.473459 0.098 Uiso 0.130(4) 1 calc GR P A 2
H14F H 0.694751 0.271067 0.463344 0.098 Uiso 0.130(4) 1 calc GR P A 2
O3 O 0.64740(14) 0.53077(15) 0.68679(11) 0.0684(6) Uani 1 1 d . . . .
H3 H 0.650978 0.469818 0.694727 0.103 Uiso 1 1 calc GR . . .
O4 O 0.59255(14) 0.6381(2) 0.57143(15) 0.0838(7) Uani 1 1 d . . . .
H4A H 0.607409 0.595337 0.600699 0.126 Uiso 1 1 calc GR . . .
C59 C 0.68204(19) 0.5855(3) 0.74617(17) 0.0711(8) Uani 1 1 d . . . .
H59A H 0.655749 0.646591 0.744057 0.107 Uiso 1 1 calc GR . . .
H59B H 0.730016 0.602298 0.752439 0.107 Uiso 1 1 calc GR . . .
H59C H 0.683887 0.544694 0.782367 0.107 Uiso 1 1 calc GR . . .
C60 C 0.5166(2) 0.6468(4) 0.5477(3) 0.0935(12) Uani 1 1 d . . . .
H60A H 0.498793 0.693455 0.511390 0.140 Uiso 1 1 calc GR . . .
H60B H 0.504837 0.671145 0.582316 0.140 Uiso 1 1 calc GR . . .
H60C H 0.494888 0.581536 0.533221 0.140 Uiso 1 1 calc GR . . .
C35 C 0.16232(12) 0.37286(15) 0.60805(10) 0.0374(4) Uani 1 1 d . . . .
C36 C 0.20837(11) 0.42166(15) 0.66661(10) 0.0375(4) Uani 1 1 d . . . .
H36 H 0.210921 0.397090 0.706469 0.045 Uiso 1 1 calc R . . .
C37 C 0.25047(13) 0.50552(17) 0.66742(12) 0.0460(5) Uani 1 1 d . . . .
H37 H 0.279962 0.535437 0.707361 0.055 Uiso 1 1 calc R . . .
C38 C 0.24859(18) 0.5441(2) 0.60968(15) 0.0609(7) Uani 1 1 d . . . .
H38 H 0.276488 0.599834 0.610030 0.073 Uiso 1 1 calc R . . .
C39 C 0.2042(2) 0.4980(2) 0.55106(14) 0.0656(8) Uani 1 1 d . . . .
H39 H 0.202156 0.522964 0.511451 0.079 Uiso 1 1 calc R . . .
C40 C 0.16263(16) 0.41442(19) 0.55089(11) 0.0521(6) Uani 1 1 d . . . .
H40 H 0.133621 0.384888 0.510661 0.063 Uiso 1 1 calc R . . .
C41 C 0.04236(12) 0.26110(15) 0.53843(10) 0.0383(4) Uani 1 1 d . . . .
C42 C 0.00020(15) 0.34611(17) 0.50712(12) 0.0528(6) Uani 1 1 d . . . .
H42 H 0.015610 0.409989 0.525120 0.063 Uiso 1 1 calc R . . .
C43 C -0.06362(17) 0.3383(2) 0.45028(14) 0.0654(8) Uani 1 1 d . . . .
H43 H -0.089403 0.396398 0.430651 0.078 Uiso 1 1 calc R . . .
C44 C -0.08872(17) 0.2445(2) 0.42300(14) 0.0643(8) Uani 1 1 d . . . .
H44 H -0.131768 0.238920 0.385489 0.077 Uiso 1 1 calc R . . .
C45 C -0.04885(14) 0.15813(17) 0.45225(12) 0.0500(5) Uani 1 1 d . . . .
H45 H -0.065024 0.094470 0.434242 0.060 Uiso 1 1 calc R . . .
C46 C 0.01530(11) 0.16769(15) 0.50859(10) 0.0393(4) Uani 1 1 d . . . .
H46 H 0.041383 0.109329 0.527250 0.047 Uiso 1 1 calc R . . .
C47 C 0.16625(11) 0.17033(15) 0.61278(9) 0.0382(4) Uani 1 1 d . . . .
C48 C 0.16204(12) 0.07999(16) 0.64432(10) 0.0418(4) Uani 1 1 d . . . .
H48 H 0.131279 0.077177 0.665124 0.050 Uiso 1 1 calc R . . .
C49 C 0.20264(14) -0.00584(17) 0.64541(11) 0.0505(6) Uani 1 1 d . . . .
H49 H 0.198730 -0.064088 0.667079 0.061 Uiso 1 1 calc R . . .
C50 C 0.24842(15) -0.0048(2) 0.61463(13) 0.0588(7) Uani 1 1 d . . . .
H50 H 0.275599 -0.061784 0.615695 0.071 Uiso 1 1 calc R . . .
C51 C 0.25335(15) 0.0824(2) 0.58203(13) 0.0571(6) Uani 1 1 d . . . .
H51 H 0.283511 0.083852 0.560580 0.069 Uiso 1 1 calc R . . .
C52 C 0.21307(13) 0.16786(19) 0.58149(11) 0.0461(5) Uani 1 1 d . . . .
H52 H 0.217307 0.225596 0.559547 0.055 Uiso 1 1 calc R . . .
C53 C 0.09289(12) 0.27800(14) 0.66973(10) 0.0364(4) Uani 1 1 d . . . .
C54 C 0.02569(13) 0.31576(15) 0.66253(12) 0.0437(4) Uani 1 1 d . . . .
H54 H -0.008568 0.331247 0.620439 0.052 Uiso 1 1 calc R . . .
C55 C 0.00832(16) 0.33090(17) 0.71578(15) 0.0530(6) Uani 1 1 d . . . .
H55 H -0.036390 0.357115 0.708810 0.064 Uiso 1 1 calc R . . .
C56 C 0.05723(18) 0.30713(19) 0.77851(15) 0.0584(7) Uani 1 1 d . . . .
H56 H 0.045804 0.316925 0.814118 0.070 Uiso 1 1 calc R . . .
C57 C 0.12403(17) 0.26824(19) 0.78823(12) 0.0527(6) Uani 1 1 d . . . .
H57 H 0.157387 0.251663 0.830486 0.063 Uiso 1 1 calc R . . .
C58 C 0.14101(13) 0.25411(17) 0.73480(10) 0.0420(4) Uani 1 1 d . . . .
H58 H 0.185896 0.227862 0.742385 0.050 Uiso 1 1 calc R . . .
B1 B 0.11572(13) 0.27026(16) 0.60764(10) 0.0347(4) Uani 1 1 d . . . .

loop_
_atom_site_aniso_label
_atom_site_aniso_U_11
_atom_site_aniso_U_22
_atom_site_aniso_U_33
_atom_site_aniso_U_23
_atom_site_aniso_U_13
_atom_site_aniso_U_12
Fe1 0.03873(15) 0.02974(14) 0.04815(17) 0.00450(11) 0.02617(13) 0.00350(10)
O1 0.0486(8) 0.0306(6) 0.0618(9) -0.0026(6) 0.0363(7) -0.0006(6)
O2 0.0521(8) 0.0309(6) 0.0577(9) 0.0007(6) 0.0352(7) -0.0015(6)
N2 0.0405(8) 0.0431(9) 0.0442(9) 0.0113(7) 0.0216(7) 0.0023(7)
N3 0.0402(8) 0.0359(8) 0.0429(8) 0.0039(7) 0.0230(7) -0.0010(6)
N4 0.0393(8) 0.0308(7) 0.0441(8) 0.0046(7) 0.0219(7) 0.0034(6)
C1 0.0424(9) 0.0302(8) 0.0497(11) 0.0015(8) 0.0263(9) 0.0028(7)
C2 0.0458(10) 0.0312(8) 0.0487(10) 0.0038(8) 0.0275(9) 0.0026(7)
C3 0.0566(12) 0.0313(9) 0.0494(11) 0.0023(8) 0.0284(10) 0.0029(8)
C4 0.0579(12) 0.0372(10) 0.0468(11) 0.0038(9) 0.0296(10) 0.0088(9)
C5 0.0468(11) 0.0406(10) 0.0469(11) 0.0089(9) 0.0273(9) 0.0087(8)
C6 0.0445(10) 0.0340(9) 0.0547(12) 0.0063(8) 0.0292(9) 0.0037(8)
C7 0.0785(17) 0.0318(9) 0.0633(15) -0.0022(10) 0.0414(14) -0.0028(10)
C8 0.088(2) 0.0342(10) 0.0716(17) 0.0093(11) 0.0446(16) 0.0043(12)
C9 0.081(2) 0.0469(14) 0.081(2) -0.0014(14) 0.0280(17) -0.0190(14)
C10 0.148(4) 0.0359(12) 0.089(2) -0.0119(14) 0.075(3) -0.0075(16)
C11 0.0566(13) 0.0513(12) 0.0537(12) 0.0125(10) 0.0362(11) 0.0119(10)
C15 0.0551(13) 0.0433(11) 0.0405(10) 0.0082(9) 0.0125(9) 0.0033(9)
C16 0.0454(10) 0.0387(10) 0.0435(10) 0.0036(8) 0.0184(9) -0.0029(8)
C17 0.0733(16) 0.0469(12) 0.0494(12) -0.0043(10) 0.0335(12) -0.0123(11)
C18 0.091(2) 0.0378(11) 0.0691(16) -0.0089(11) 0.0538(16) -0.0087(12)
C19 0.0739(16) 0.0321(9) 0.0692(15) 0.0047(10) 0.0486(14) 0.0058(10)
C20 0.0499(11) 0.0313(9) 0.0525(11) 0.0091(8) 0.0328(9) 0.0072(8)
C21 0.0503(11) 0.0376(10) 0.0520(12) 0.0160(9) 0.0280(10) 0.0110(9)
C22 0.0383(10) 0.0588(13) 0.0510(12) 0.0178(11) 0.0208(9) 0.0060(9)
C23 0.0380(9) 0.0480(11) 0.0371(9) 0.0019(8) 0.0176(8) -0.0041(8)
C24 0.0391(10) 0.0650(15) 0.0472(11) 0.0010(11) 0.0167(9) -0.0107(10)
C25 0.0524(13) 0.0600(15) 0.0694(16) 0.0050(13) 0.0286(12) -0.0179(12)
C26 0.0654(15) 0.0389(11) 0.0671(15) 0.0093(11) 0.0373(13) -0.0061(10)
C27 0.0512(11) 0.0307(8) 0.0490(11) 0.0010(8) 0.0282(9) -0.0005(8)
C28 0.0552(12) 0.0329(9) 0.0602(13) 0.0133(9) 0.0306(11) 0.0097(9)
C29 0.0531(13) 0.0629(16) 0.0659(16) 0.0171(13) 0.0298(12) 0.0201(12)
C30 0.0460(13) 0.081(2) 0.0740(19) 0.0202(16) 0.0220(13) 0.0119(13)
C31 0.0680(17) 0.081(2) 0.078(2) 0.0323(17) 0.0370(16) 0.0317(16)
C32 0.0504(12) 0.0607(14) 0.0424(11) 0.0137(10) 0.0195(9) -0.0029(10)
C33 0.0636(16) 0.0725(18) 0.0444(12) 0.0040(12) 0.0187(11) -0.0145(14)
C34 0.0611(15) 0.080(2) 0.0527(14) 0.0270(14) 0.0173(12) 0.0025(14)
N1 0.0401(8) 0.0372(8) 0.0563(11) 0.0115(8) 0.0194(8) 0.0092(7)
C12 0.0543(16) 0.0654(18) 0.0661(18) 0.0040(14) 0.0391(15) 0.0018(13)
C13 0.088(3) 0.068(2) 0.082(2) -0.0081(18) 0.066(2) -0.0010(18)
C14 0.0669(19) 0.077(2) 0.0621(18) 0.0287(17) 0.0360(16) 0.0108(17)
C12A 0.0543(16) 0.0654(18) 0.0661(18) 0.0040(14) 0.0391(15) 0.0018(13)
C13A 0.088(3) 0.068(2) 0.082(2) -0.0081(18) 0.066(2) -0.0010(18)
C14A 0.0669(19) 0.077(2) 0.0621(18) 0.0287(17) 0.0360(16) 0.0108(17)
O3 0.1017(16) 0.0429(9) 0.0639(12) -0.0051(9) 0.0381(12) -0.0127(10)
O4 0.0794(15) 0.0833(17) 0.0993(19) 0.0178(14) 0.0480(14) -0.0080(13)
C59 0.0727(18) 0.0718(19) 0.0729(19) -0.0198(16) 0.0348(16) -0.0182(16)
C60 0.083(2) 0.090(3) 0.119(3) -0.012(2) 0.055(2) -0.026(2)
C35 0.0492(10) 0.0322(8) 0.0338(8) -0.0044(7) 0.0204(8) -0.0007(8)
C36 0.0441(10) 0.0357(9) 0.0369(9) -0.0048(7) 0.0210(8) -0.0018(8)
C37 0.0551(12) 0.0422(10) 0.0502(11) -0.0134(9) 0.0316(10) -0.0101(9)
C38 0.091(2) 0.0461(12) 0.0677(16) -0.0131(12) 0.0554(16) -0.0205(13)
C39 0.109(2) 0.0520(14) 0.0537(14) -0.0039(12) 0.0521(16) -0.0172(15)
C40 0.0810(17) 0.0429(11) 0.0369(10) -0.0059(9) 0.0293(11) -0.0088(11)
C41 0.0464(10) 0.0282(8) 0.0329(8) -0.0011(7) 0.0094(7) 0.0048(7)
C42 0.0657(14) 0.0300(9) 0.0414(11) -0.0017(8) 0.0018(10) 0.0094(9)
C43 0.0731(17) 0.0378(11) 0.0517(13) 0.0011(10) -0.0062(12) 0.0174(11)
C44 0.0636(15) 0.0452(12) 0.0483(13) -0.0027(11) -0.0112(11) 0.0102(12)
C45 0.0538(12) 0.0338(10) 0.0440(11) -0.0027(9) 0.0025(9) 0.0012(9)
C46 0.0451(10) 0.0288(8) 0.0345(9) 0.0005(7) 0.0076(8) 0.0046(7)
C47 0.0412(9) 0.0352(9) 0.0289(8) -0.0053(7) 0.0059(7) 0.0033(7)
C48 0.0452(10) 0.0331(9) 0.0350(9) -0.0037(8) 0.0052(8) 0.0032(8)
C49 0.0573(13) 0.0353(10) 0.0395(10) -0.0021(8) 0.0014(9) 0.0101(9)
C50 0.0621(14) 0.0522(14) 0.0477(12) -0.0092(11) 0.0092(11) 0.0218(12)
C51 0.0573(13) 0.0649(16) 0.0468(12) -0.0076(11) 0.0196(11) 0.0185(12)
C52 0.0503(11) 0.0491(12) 0.0351(9) -0.0039(9) 0.0143(8) 0.0088(9)
C53 0.0462(10) 0.0261(8) 0.0360(9) -0.0045(7) 0.0165(8) -0.0043(7)
C54 0.0541(12) 0.0280(8) 0.0518(11) -0.0045(8) 0.0252(10) -0.0021(8)
C55 0.0691(15) 0.0336(10) 0.0721(16) -0.0078(10) 0.0450(14) -0.0026(10)
C56 0.093(2) 0.0389(11) 0.0644(15) -0.0118(11) 0.0538(15) -0.0085(12)
C57 0.0807(17) 0.0428(11) 0.0382(10) -0.0051(9) 0.0285(11) -0.0061(11)
C58 0.0551(12) 0.0368(9) 0.0337(9) -0.0020(8) 0.0184(8) -0.0033(9)
B1 0.0424(10) 0.0280(9) 0.0299(8) -0.0024(7) 0.0115(8) 0.0012(7)

loop_
_atom_type_symbol
_atom_type_description
_atom_type_scat_dispersion_real
_atom_type_scat_dispersion_imag
_atom_type_scat_source
C C 0.0033 0.0016 'International Tables Vol C Tables 4.2.6.8 and 6.1.1.4'
H H 0.0000 0.0000 'International Tables Vol C Tables 4.2.6.8 and 6.1.1.4'
B B 0.0013 0.0007 'International Tables Vol C Tables 4.2.6.8 and 6.1.1.4'
Fe Fe 0.3463 0.8444 'International Tables Vol C Tables 4.2.6.8 and 6.1.1.4'
N N 0.0061 0.0033 'International Tables Vol C Tables 4.2.6.8 and 6.1.1.4'
O O 0.0106 0.0060 'International Tables Vol C Tables 4.2.6.8 and 6.1.1.4'

loop_
_geom_angle_atom_site_label_1
_geom_angle_atom_site_label_2
_geom_angle_atom_site_label_3
_geom_angle
O1 Fe1 N2 92.44(7)
O1 Fe1 N3 166.51(8)
O1 Fe1 N4 99.60(7)
O1 Fe1 N1 117.05(8)
O2 Fe1 O1 84.14(6)
O2 Fe1 N2 114.79(8)
O2 Fe1 N3 91.56(7)
O2 Fe1 N4 168.18(7)
O2 Fe1 N1 90.07(7)
N3 Fe1 N2 77.73(7)
N3 Fe1 N4 87.18(7)
N3 Fe1 N1 75.62(8)
N4 Fe1 N2 76.43(7)
N4 Fe1 N1 78.22(7)
N1 Fe1 N2 143.81(7)
C1 O1 Fe1 111.59(12)
C2 O2 Fe1 113.22(12)
C21 N2 Fe1 102.53(13)
C21 N2 C32 110.37(17)
C22 N2 Fe1 109.47(13)
C22 N2 C21 110.06(19)
C22 N2 C32 112.29(19)
C32 N2 Fe1 111.71(15)
C23 N3 Fe1 120.54(14)
C27 N3 Fe1 117.21(15)
C27 N3 C23 121.79(19)
C16 N4 Fe1 120.48(14)
C16 N4 C20 121.50(19)
C20 N4 Fe1 117.78(15)
O1 C1 C2 115.83(18)
O1 C1 C6 123.15(18)
C6 C1 C2 121.02(19)
O2 C2 C1 115.14(18)
O2 C2 C3 124.28(19)
C3 C2 C1 120.58(19)
C2 C3 C4 116.6(2)
C2 C3 C7 121.1(2)
C4 C3 C7 122.2(2)
C3 C4 H4 118.2
C5 C4 C3 123.6(2)
C5 C4 H4 118.2
C4 C5 C6 118.67(19)
C4 C5 C11 122.01(19)
C6 C5 C11 119.31(19)
C1 C6 C5 119.45(19)
C1 C6 H6 120.3
C5 C6 H6 120.3
C3 C7 C10 110.8(2)
C8 C7 C3 109.6(2)
C8 C7 C9 109.3(2)
C8 C7 C10 108.2(2)
C9 C7 C3 110.8(2)
C9 C7 C10 108.1(3)
C7 C8 H8A 109.5
C7 C8 H8B 109.5
C7 C8 H8C 109.5
H8A C8 H8B 109.5
H8A C8 H8C 109.5
H8B C8 H8C 109.5
C7 C9 H9A 109.5
C7 C9 H9B 109.5
C7 C9 H9C 109.5
H9A C9 H9B 109.5
H9A C9 H9C 109.5
H9B C9 H9C 109.5
C7 C10 H10A 109.5
C7 C10 H10B 109.5
C7 C10 H10C 109.5
H10A C10 H10B 109.5
H10A C10 H10C 109.5
H10B C10 H10C 109.5
C5 C11 C12 110.56(19)
C5 C11 C13 112.52(19)
C5 C11 C14 108.49(19)
C5 C11 C12A 116.1(6)
C5 C11 C13A 109.6(6)
C5 C11 C14A 105.8(6)
C13 C11 C12 108.36(13)
C13 C11 C14 108.45(13)
C14 C11 C12 108.36(13)
C12A C11 C13A 108.40(16)
C12A C11 C14A 108.37(16)
C13A C11 C14A 108.36(16)
H15A C15 H15B 107.6
C16 C15 H15A 108.8
C16 C15 H15B 108.8
N1 C15 H15A 108.8
N1 C15 H15B 108.8
N1 C15 C16 114.00(19)
N4 C16 C15 115.5(2)
N4 C16 C17 120.4(2)
C17 C16 C15 123.8(2)
C16 C17 H17 120.8
C16 C17 C18 118.4(2)
C18 C17 H17 120.8
C17 C18 H18 120.0
C19 C18 C17 120.0(2)
C19 C18 H18 120.0
C18 C19 H19 120.8
C20 C19 C18 118.4(2)
C20 C19 H19 120.8
N4 C20 C19 120.9(2)
N4 C20 C21 114.20(18)
C19 C20 C21 124.8(2)
N2 C21 C20 110.09(16)
N2 C21 H21A 109.6
N2 C21 H21B 109.6
C20 C21 H21A 109.6
C20 C21 H21B 109.6
H21A C21 H21B 108.2
N2 C22 H22A 108.9
N2 C22 H22B 108.9
N2 C22 C23 113.15(18)
H22A C22 H22B 107.8
C23 C22 H22A 108.9
C23 C22 H22B 108.9
N3 C23 C22 115.33(18)
N3 C23 C24 121.2(2)
C24 C23 C22 123.3(2)
C23 C24 H24 121.1
C23 C24 C25 117.8(2)
C25 C24 H24 121.1
C24 C25 H25 119.6
C24 C25 C26 120.8(2)
C26 C25 H25 119.6
C25 C26 H26 120.8
C27 C26 C25 118.5(2)
C27 C26 H26 120.8
N3 C27 C26 119.6(2)
N3 C27 C28 114.11(19)
C26 C27 C28 126.2(2)
C27 C28 H28A 109.5
C27 C28 H28B 109.5
H28A C28 H28B 108.1
N1 C28 C27 110.87(17)
N1 C28 H28A 109.5
N1 C28 H28B 109.5
C30 C29 H29 107.5
C30 C29 C31 111.3(3)
C30 C29 N1 110.1(2)
C31 C29 H29 107.5
C31 C29 N1 112.6(2)
N1 C29 H29 107.5
C29 C30 H30A 109.5
C29 C30 H30B 109.5
C29 C30 H30C 109.5
H30A C30 H30B 109.5
H30A C30 H30C 109.5
H30B C30 H30C 109.5
C29 C31 H31A 109.5
C29 C31 H31B 109.5
C29 C31 H31C 109.5
H31A C31 H31B 109.5
H31A C31 H31C 109.5
H31B C31 H31C 109.5
N2 C32 H32 107.3
N2 C32 C33 110.55(19)
N2 C32 C34 113.5(2)
C33 C32 H32 107.3
C33 C32 C34 110.5(2)
C34 C32 H32 107.3
C32 C33 H33A 109.5
C32 C33 H33B 109.5
C32 C33 H33C 109.5
H33A C33 H33B 109.5
H33A C33 H33C 109.5
H33B C33 H33C 109.5
C32 C34 H34A 109.5
C32 C34 H34B 109.5
C32 C34 H34C 109.5
H34A C34 H34B 109.5
H34A C34 H34C 109.5
H34B C34 H34C 109.5
C15 N1 Fe1 109.66(13)
C15 N1 C28 110.7(2)
C15 N1 C29 115.7(2)
C28 N1 Fe1 103.08(15)
C28 N1 C29 110.39(19)
C29 N1 Fe1 106.51(16)
C11 C12 H12A 109.5
C11 C12 H12B 109.5
C11 C12 H12C 109.5
H12A C12 H12B 109.5
H12A C12 H12C 109.5
H12B C12 H12C 109.5
C11 C13 H13A 109.5
C11 C13 H13B 109.5
C11 C13 H13C 109.5
H13A C13 H13B 109.5
H13A C13 H13C 109.5
H13B C13 H13C 109.5
C11 C14 H14A 109.5
C11 C14 H14B 109.5
C11 C14 H14C 109.5
H14A C14 H14B 109.5
H14A C14 H14C 109.5
H14B C14 H14C 109.5
C11 C12A H12D 109.5
C11 C12A H12E 109.5
C11 C12A H12F 109.5
H12D C12A H12E 109.5
H12D C12A H12F 109.5
H12E C12A H12F 109.5
C11 C13A H13D 109.5
C11 C13A H13E 109.5
C11 C13A H13F 109.5
H13D C13A H13E 109.5
H13D C13A H13F 109.5
H13E C13A H13F 109.5
C11 C14A H14D 109.5
C11 C14A H14E 109.5
C11 C14A H14F 109.5
H14D C14A H14E 109.5
H14D C14A H14F 109.5
H14E C14A H14F 109.5
C59 O3 H3 109.5
C60 O4 H4A 109.5
O3 C59 H59A 109.5
O3 C59 H59B 109.5
O3 C59 H59C 109.5
H59A C59 H59B 109.5
H59A C59 H59C 109.5
H59B C59 H59C 109.5
O4 C60 H60A 109.5
O4 C60 H60B 109.5
O4 C60 H60C 109.5
H60A C60 H60B 109.5
H60A C60 H60C 109.5
H60B C60 H60C 109.5
C36 C35 B1 122.57(17)
C40 C35 C36 114.5(2)
C40 C35 B1 122.87(18)
C35 C36 H36 118.6
C37 C36 C35 122.8(2)
C37 C36 H36 118.6
C36 C37 H37 119.7
C38 C37 C36 120.5(2)
C38 C37 H37 119.7
C37 C38 H38 120.8
C37 C38 C39 118.4(2)
C39 C38 H38 120.8
C38 C39 H39 119.8
C38 C39 C40 120.5(2)
C40 C39 H39 119.8
C35 C40 H40 118.4
C39 C40 C35 123.3(2)
C39 C40 H40 118.4
C42 C41 B1 122.36(18)
C46 C41 C42 115.23(19)
C46 C41 B1 122.31(17)
C41 C42 H42 118.7
C43 C42 C41 122.6(2)
C43 C42 H42 118.7
C42 C43 H43 119.9
C44 C43 C42 120.2(2)
C44 C43 H43 119.9
C43 C44 H44 120.4
C43 C44 C45 119.3(2)
C45 C44 H44 120.4
C44 C45 H45 120.2
C46 C45 C44 119.7(2)
C46 C45 H45 120.2
C41 C46 H46 118.5
C45 C46 C41 123.03(19)
C45 C46 H46 118.5
C48 C47 C52 115.4(2)
C48 C47 B1 122.8(2)
C52 C47 B1 121.61(19)
C47 C48 H48 118.9
C49 C48 C47 122.1(2)
C49 C48 H48 118.9
C48 C49 H49 119.7
C50 C49 C48 120.6(2)
C50 C49 H49 119.7
C49 C50 H50 120.4
C49 C50 C51 119.1(2)
C51 C50 H50 120.4
C50 C51 H51 120.0
C50 C51 C52 120.0(3)
C52 C51 H51 120.0
C47 C52 H52 118.6
C51 C52 C47 122.7(2)
C51 C52 H52 118.6
C54 C53 B1 122.56(19)
C58 C53 C54 115.0(2)
C58 C53 B1 122.30(19)
C53 C54 H54 118.6
C55 C54 C53 122.9(2)
C55 C54 H54 118.6
C54 C55 H55 120.0
C56 C55 C54 120.1(3)
C56 C55 H55 120.0
C55 C56 H56 120.3
C55 C56 C57 119.3(2)
C57 C56 H56 120.3
C56 C57 H57 119.9
C56 C57 C58 120.1(3)
C58 C57 H57 119.9
C53 C58 H58 118.7
C57 C58 C53 122.6(2)
C57 C58 H58 118.7
C41 B1 C35 111.21(16)
C41 B1 C47 107.75(15)
C47 B1 C35 107.94(17)
C53 B1 C35 108.31(15)
C53 B1 C41 109.03(18)
C53 B1 C47 112.62(16)

loop_
_geom_bond_atom_site_label_1
_geom_bond_atom_site_label_2
_geom_bond_distance
Fe1 O1 1.9427(15)
Fe1 O2 1.9110(16)
Fe1 N2 2.2598(19)
Fe1 N3 2.0712(18)
Fe1 N4 2.0751(18)
Fe1 N1 2.237(2)
O1 C1 1.360(2)
O2 C2 1.354(2)
N2 C21 1.496(3)
N2 C22 1.494(3)
N2 C32 1.512(3)
N3 C23 1.340(3)
N3 C27 1.340(3)
N4 C16 1.332(3)
N4 C20 1.346(3)
C1 C2 1.415(3)
C1 C6 1.386(3)
C2 C3 1.397(3)
C3 C4 1.401(3)
C3 C7 1.544(3)
C4 H4 0.9300
C4 C5 1.394(3)
C5 C6 1.394(3)
C5 C11 1.531(3)
C6 H6 0.9300
C7 C8 1.524(4)
C7 C9 1.531(5)
C7 C10 1.546(4)
C8 H8A 0.9600
C8 H8B 0.9600
C8 H8C 0.9600
C9 H9A 0.9600
C9 H9B 0.9600
C9 H9C 0.9600
C10 H10A 0.9600
C10 H10B 0.9600
C10 H10C 0.9600
C11 C12 1.536(2)
C11 C13 1.535(2)
C11 C14 1.536(2)
C11 C12A 1.536(2)
C11 C13A 1.536(2)
C11 C14A 1.536(2)
C15 H15A 0.9700
C15 H15B 0.9700
C15 C16 1.519(3)
C15 N1 1.485(3)
C16 C17 1.390(3)
C17 H17 0.9300
C17 C18 1.397(4)
C18 H18 0.9300
C18 C19 1.387(4)
C19 H19 0.9300
C19 C20 1.380(3)
C20 C21 1.512(3)
C21 H21A 0.9700
C21 H21B 0.9700
C22 H22A 0.9700
C22 H22B 0.9700
C22 C23 1.510(3)
C23 C24 1.378(3)
C24 H24 0.9300
C24 C25 1.379(4)
C25 H25 0.9300
C25 C26 1.390(4)
C26 H26 0.9300
C26 C27 1.390(3)
C27 C28 1.506(3)
C28 H28A 0.9700
C28 H28B 0.9700
C28 N1 1.492(3)
C29 H29 0.9800
C29 C30 1.510(5)
C29 C31 1.516(4)
C29 N1 1.536(3)
C30 H30A 0.9600
C30 H30B 0.9600
C30 H30C 0.9600
C31 H31A 0.9600
C31 H31B 0.9600
C31 H31C 0.9600
C32 H32 0.9800
C32 C33 1.516(4)
C32 C34 1.537(4)
C33 H33A 0.9600
C33 H33B 0.9600
C33 H33C 0.9600
C34 H34A 0.9600
C34 H34B 0.9600
C34 H34C 0.9600
C12 H12A 0.9600
C12 H12B 0.9600
C12 H12C 0.9600
C13 H13A 0.9600
C13 H13B 0.9600
C13 H13C 0.9600
C14 H14A 0.9600
C14 H14B 0.9600
C14 H14C 0.9600
C12A H12D 0.9600
C12A H12E 0.9600
C12A H12F 0.9600
C13A H13D 0.9600
C13A H13E 0.9600
C13A H13F 0.9600
C14A H14D 0.9600
C14A H14E 0.9600
C14A H14F 0.9600
O3 H3 0.8200
O3 C59 1.413(4)
O4 H4A 0.8200
O4 C60 1.423(5)
C59 H59A 0.9600
C59 H59B 0.9600
C59 H59C 0.9600
C60 H60A 0.9600
C60 H60B 0.9600
C60 H60C 0.9600
C35 C36 1.407(3)
C35 C40 1.395(3)
C35 B1 1.655(3)
C36 H36 0.9300
C36 C37 1.399(3)
C37 H37 0.9300
C37 C38 1.375(4)
C38 H38 0.9300
C38 C39 1.383(4)
C39 H39 0.9300
C39 C40 1.393(4)
C40 H40 0.9300
C41 C42 1.409(3)
C41 C46 1.400(3)
C41 B1 1.647(3)
C42 H42 0.9300
C42 C43 1.393(3)
C43 H43 0.9300
C43 C44 1.379(4)
C44 H44 0.9300
C44 C45 1.394(3)
C45 H45 0.9300
C45 C46 1.392(3)
C46 H46 0.9300
C47 C48 1.406(3)
C47 C52 1.408(3)
C47 B1 1.651(3)
C48 H48 0.9300
C48 C49 1.400(3)
C49 H49 0.9300
C49 C50 1.380(4)
C50 H50 0.9300
C50 C51 1.389(4)
C51 H51 0.9300
C51 C52 1.395(3)
C52 H52 0.9300
C53 C54 1.410(3)
C53 C58 1.408(3)
C53 B1 1.647(3)
C54 H54 0.9300
C54 C55 1.395(3)
C55 H55 0.9300
C55 C56 1.374(4)
C56 H56 0.9300
C56 C57 1.392(4)
C57 H57 0.9300
C57 C58 1.392(3)
C58 H58 0.9300
